data_7153742
loop_
_publ_author_name
'Xu, Chen'
'Li, Hong-Mei'
'Yuan, Xiao-Er'
'Xiao, Zhi-Qiang'
'Wang, Zhi-Qiang'
'Fu, Wei-Jun'
'Ji, Bao-Ming'
'Hao, Xin-Qi'
'Song, Mao-Ping'

_publ_section_title
;
 N-heterocyclic carbene (NHC)-modulated Pd/Cu cocatalyzed three-component
 synthesis of 2,6-diarylquinolines.
;
_journal_issue 19
_journal_name_full 'Organic &amp; biomolecular chemistry'
_journal_page_first 3114
_journal_page_last 3122
_journal_paper_doi 10.1039/c4ob00231h
_journal_volume 12
_journal_year 2014
_chemical_formula_sum 'C41 H47 Cl Fe N4 Pd'
_chemical_formula_weight 793.52
_chemical_name_systematic
;

 ?

;
_space_group_IT_number 29
_symmetry_cell_setting orthorhombic
_symmetry_space_group_name_Hall 'P 2c -2ac'
_symmetry_space_group_name_H-M 'P c a 21'
_atom_sites_solution_hydrogens geom
_atom_sites_solution_primary direct
_atom_sites_solution_secondary difmap
_audit_creation_method SHELXL-97
_cell_angle_alpha 90.00
_cell_angle_beta 90.00
_cell_angle_gamma 90.00
_cell_formula_units_Z 8
_cell_length_a 16.077(2)
_cell_length_b 12.6076(17)
_cell_length_c 37.742(5)
_cell_measurement_reflns_used 9940
_cell_measurement_temperature 296(2)
_cell_measurement_theta_max 23.45
_cell_measurement_theta_min 2.32
_cell_volume 7650.0(17)
_computing_cell_refinement 'Bruker SMART'
_computing_data_collection 'Bruker SMART'
_computing_data_reduction 'Bruker SAINT'
_computing_molecular_graphics 'Bruker SHELXTL'
_computing_publication_material 'Bruker SHELXTL'
_computing_structure_refinement 'SHELXL-97 (Sheldrick, 1997)'
_computing_structure_solution 'SHELXS-97 (Sheldrick, 1990)'
_diffrn_ambient_temperature 296(2)
_diffrn_measured_fraction_theta_full 0.999
_diffrn_measured_fraction_theta_max 0.999
_diffrn_measurement_device_type 'CCD area detector'
_diffrn_measurement_method 'phi and omega scans'
_diffrn_radiation_monochromator graphite
_diffrn_radiation_source 'fine-focus sealed tube'
_diffrn_radiation_type MoK\a
_diffrn_radiation_wavelength 0.71073
_diffrn_reflns_av_R_equivalents 0.0727
_diffrn_reflns_av_sigmaI/netI 0.0697
_diffrn_reflns_limit_h_max 19
_diffrn_reflns_limit_h_min -19
_diffrn_reflns_limit_k_max 15
_diffrn_reflns_limit_k_min -15
_diffrn_reflns_limit_l_max 45
_diffrn_reflns_limit_l_min -45
_diffrn_reflns_number 54077
_diffrn_reflns_theta_full 25.50
_diffrn_reflns_theta_max 25.50
_diffrn_reflns_theta_min 2.32
_diffrn_standards_number 0
_exptl_absorpt_coefficient_mu 0.952
_exptl_absorpt_correction_T_max 0.7967
_exptl_absorpt_correction_T_min 0.7195
_exptl_absorpt_correction_type multi-scan
_exptl_absorpt_process_details sadabs
_exptl_crystal_colour colourless
_exptl_crystal_density_diffrn 1.378
_exptl_crystal_density_method 'not measured'
_exptl_crystal_description block
_exptl_crystal_F_000 3280
_exptl_crystal_size_max 0.37
_exptl_crystal_size_mid 0.32
_exptl_crystal_size_min 0.25
_refine_diff_density_max 2.253
_refine_diff_density_min -0.883
_refine_diff_density_rms 0.104
_refine_ls_abs_structure_details 'Flack H D (1983), Acta Cryst. A39, 876-881'
_refine_ls_abs_structure_Flack 0.12(3)
_refine_ls_extinction_method none
_refine_ls_goodness_of_fit_ref 1.049
_refine_ls_hydrogen_treatment constr
_refine_ls_matrix_type full
_refine_ls_number_parameters 881
_refine_ls_number_reflns 14233
_refine_ls_number_restraints 244
_refine_ls_restrained_S_all 1.064
_refine_ls_R_factor_all 0.0766
_refine_ls_R_factor_gt 0.0525
_refine_ls_shift/su_max 0.002
_refine_ls_shift/su_mean 0.000
_refine_ls_structure_factor_coef Fsqd
_refine_ls_weighting_details 'calc w=1/[\s^2^(Fo^2^)+(0.0733P)^2^+3.9051P] where P=(Fo^2^+2Fc^2^)/3'
_refine_ls_weighting_scheme calc
_refine_ls_wR_factor_gt 0.1301
_refine_ls_wR_factor_ref 0.1462
_reflns_number_gt 10813
_reflns_number_total 14233
_reflns_threshold_expression >2sigma(I)
_cod_data_source_file c4ob00231h2.cif
_cod_data_source_block b
_cod_depositor_comments
;
The following automatic conversions were performed:

'_symmetry_cell_setting' value 'Orthorhombic' changed to
'orthorhombic' according to
/usr/data/users/saulius/crontab/automatic-downloads/rss-feeds/RSC/lib/dictionaries/cif_core.dic
dictionary named 'cif_core.dic' version 2.4.2 from 2011-04-26.

Automatic conversion script
Id: cif_fix_values 2281 2013-09-26 08:29:07Z andrius 

 Adding full bibliography for
 ./tmp-cod-update-bibliographies-30924/cifs/7153742.cif.
;
_cod_original_cell_volume 7650.3(18)
_cod_original_sg_symbol_H-M Pca2(1)
_cod_database_code 7153742

loop_
_symmetry_equiv_pos_as_xyz
'x, y, z'
'-x, -y, z+1/2'
'x+1/2, -y, z'
'-x+1/2, y, z+1/2'

loop_
_atom_site_label
_atom_site_type_symbol
_atom_site_fract_x
_atom_site_fract_y
_atom_site_fract_z
_atom_site_U_iso_or_equiv
_atom_site_adp_type
_atom_site_occupancy
_atom_site_symmetry_multiplicity
_atom_site_calc_flag
_atom_site_refinement_flags
Fe1 Fe 0.25667(10) 0.47052(12) 0.14696(4) 0.0648(4) Uani 1 1 d .
Fe2 Fe -0.00199(10) 0.52559(12) 0.40038(4) 0.0671(4) Uani 1 1 d U
Pd1 Pd 0.27604(3) 0.19998(4) 0.170630(13) 0.03640(14) Uani 1 1 d .
Pd2 Pd 0.01378(3) 0.79709(4) 0.375048(13) 0.03682(13) Uani 1 1 d .
Cl1 Cl 0.20130(12) 0.03552(15) 0.17169(7) 0.0562(5) Uani 1 1 d .
Cl2 Cl -0.06073(12) 0.96210(16) 0.37272(6) 0.0566(5) Uani 1 1 d .
N1 N -0.0739(4) 0.7266(5) 0.33936(17) 0.0506(16) Uani 1 1 d .
N2 N -0.1744(6) 0.6136(8) 0.2928(3) 0.084(3) Uani 1 1 d .
N3 N 0.1778(3) 0.8979(5) 0.38423(14) 0.0364(13) Uani 1 1 d .
N4 N 0.1400(3) 0.8464(5) 0.43605(15) 0.0393(14) Uani 1 1 d .
N5 N 0.1881(4) 0.2662(5) 0.20721(17) 0.0451(15) Uani 1 1 d .
N6 N 0.0922(5) 0.3724(7) 0.2578(2) 0.068(2) Uani 1 1 d .
N7 N 0.4011(4) 0.1514(5) 0.10936(16) 0.0415(14) Uani 1 1 d .
N8 N 0.4390(3) 0.0989(4) 0.16089(14) 0.0363(13) Uani 1 1 d .
C1 C 0.3183(4) 0.3469(5) 0.1726(2) 0.0453(16) Uani 1 1 d .
C2 C 0.3764(5) 0.4119(6) 0.1547(2) 0.056(2) Uani 1 1 d .
H2 H 0.4153 0.3893 0.1362 0.068 Uiso 1 1 calc R
C3 C 0.3674(6) 0.5190(7) 0.1690(4) 0.073(3) Uani 1 1 d .
H3 H 0.3997 0.5812 0.1617 0.088 Uiso 1 1 calc R
C4 C 0.3063(7) 0.5179(8) 0.1947(3) 0.065(2) Uani 1 1 d .
H4 H 0.2880 0.5794 0.2085 0.078 Uiso 1 1 calc R
C5 C 0.2720(5) 0.4148(7) 0.1970(2) 0.050(2) Uani 1 1 d .
C6 C 0.1545(9) 0.4101(12) 0.1223(4) 0.115(4) Uani 1 1 d U
H6 H 0.1301 0.3400 0.1266 0.138 Uiso 1 1 calc R
C7 C 0.2157(10) 0.4350(14) 0.0963(4) 0.120(4) Uani 1 1 d U
H7 H 0.2413 0.3869 0.0790 0.144 Uiso 1 1 calc R
C8 C 0.2320(10) 0.5481(14) 0.1013(5) 0.125(4) Uani 1 1 d U
H8 H 0.2715 0.5911 0.0877 0.150 Uiso 1 1 calc R
C9 C 0.1826(9) 0.5835(12) 0.1281(4) 0.115(4) Uani 1 1 d U
H9 H 0.1807 0.6568 0.1367 0.137 Uiso 1 1 calc R
C10 C 0.1330(8) 0.5033(12) 0.1397(4) 0.103(4) Uani 1 1 d U
H10 H 0.0916 0.5092 0.1586 0.124 Uiso 1 1 calc R
C11 C 0.2033(5) 0.3669(6) 0.2160(2) 0.0495(19) Uani 1 1 d .
C12 C 0.1540(6) 0.4168(7) 0.2413(2) 0.062(2) Uani 1 1 d .
H12 H 0.1661 0.4870 0.2468 0.074 Uiso 1 1 calc R
C13 C 0.0785(6) 0.2724(9) 0.2477(2) 0.064(2) Uani 1 1 d .
H13 H 0.0342 0.2368 0.2582 0.077 Uiso 1 1 calc R
C14 C 0.1245(5) 0.2182(8) 0.2232(2) 0.057(2) Uani 1 1 d .
H14 H 0.1115 0.1482 0.2178 0.069 Uiso 1 1 calc R
C15 C 0.3748(4) 0.1494(5) 0.14369(18) 0.0328(14) Uani 1 1 d .
C16 C 0.5040(5) 0.0710(7) 0.1374(2) 0.0484(19) Uani 1 1 d .
H16 H 0.5537 0.0373 0.1431 0.058 Uiso 1 1 calc R
C17 C 0.4785(5) 0.1038(7) 0.1050(2) 0.051(2) Uani 1 1 d .
H17 H 0.5074 0.0960 0.0838 0.062 Uiso 1 1 calc R
C18 C 0.4424(5) 0.0694(6) 0.19792(19) 0.0394(17) Uani 1 1 d .
C19 C 0.4745(5) 0.1419(7) 0.2217(2) 0.050(2) Uani 1 1 d .
C20 C 0.4802(6) 0.1078(9) 0.2566(3) 0.067(3) Uani 1 1 d .
H20 H 0.5040 0.1523 0.2735 0.080 Uiso 1 1 calc R
C21 C 0.4512(6) 0.0086(8) 0.2669(3) 0.063(3) Uani 1 1 d .
H21 H 0.4523 -0.0111 0.2907 0.076 Uiso 1 1 calc R
C22 C 0.4216(5) -0.0582(8) 0.2427(2) 0.062(2) Uani 1 1 d .
H22 H 0.4031 -0.1244 0.2502 0.074 Uiso 1 1 calc R
C23 C 0.4170(5) -0.0343(7) 0.2065(2) 0.046(2) Uani 1 1 d .
C24 C 0.3887(5) -0.1101(6) 0.1782(3) 0.063(3) Uani 1 1 d .
H24 H 0.3659 -0.0689 0.1585 0.076 Uiso 1 1 calc R
C25 C 0.4581(7) -0.1773(8) 0.1644(3) 0.084(3) Uani 1 1 d .
H25A H 0.5059 -0.1337 0.1600 0.126 Uiso 1 1 calc R
H25B H 0.4410 -0.2109 0.1428 0.126 Uiso 1 1 calc R
H25C H 0.4719 -0.2306 0.1816 0.126 Uiso 1 1 calc R
C26 C 0.3161(7) -0.1866(7) 0.1934(4) 0.088(4) Uani 1 1 d .
H26A H 0.3407 -0.2479 0.2043 0.132 Uiso 1 1 calc R
H26B H 0.2807 -0.2087 0.1743 0.132 Uiso 1 1 calc R
H26C H 0.2838 -0.1487 0.2107 0.132 Uiso 1 1 calc R
C27 C 0.5114(6) 0.2476(7) 0.2097(2) 0.054(2) Uani 1 1 d .
H27 H 0.4905 0.2622 0.1858 0.065 Uiso 1 1 calc R
C28 C 0.6040(6) 0.2416(9) 0.2076(3) 0.074(3) Uani 1 1 d .
H28A H 0.6252 0.3053 0.1970 0.111 Uiso 1 1 calc R
H28B H 0.6198 0.1815 0.1934 0.111 Uiso 1 1 calc R
H28C H 0.6266 0.2340 0.2310 0.111 Uiso 1 1 calc R
C29 C 0.4862(7) 0.3406(10) 0.2333(3) 0.084(3) Uani 1 1 d .
H29A H 0.5060 0.3285 0.2570 0.127 Uiso 1 1 calc R
H29B H 0.4267 0.3469 0.2336 0.127 Uiso 1 1 calc R
H29C H 0.5102 0.4049 0.2242 0.127 Uiso 1 1 calc R
C30 C 0.3572(4) 0.1909(6) 0.07847(19) 0.0428(17) Uani 1 1 d .
C31 C 0.2906(5) 0.1309(9) 0.0654(2) 0.059(2) Uani 1 1 d .
C32 C 0.2549(7) 0.1709(11) 0.0343(3) 0.086(3) Uani 1 1 d .
H32 H 0.2078 0.1373 0.0254 0.103 Uiso 1 1 calc R
C33 C 0.2846(7) 0.2541(11) 0.0167(3) 0.089(4) Uani 1 1 d .
H33 H 0.2585 0.2764 -0.0040 0.107 Uiso 1 1 calc R
C34 C 0.3530(7) 0.3070(8) 0.0288(3) 0.072(3) Uani 1 1 d .
H34 H 0.3734 0.3648 0.0162 0.086 Uiso 1 1 calc R
C35 C 0.3924(5) 0.2744(7) 0.0600(2) 0.058(2) Uani 1 1 d .
C36 C 0.4703(6) 0.3330(8) 0.0713(3) 0.065(3) Uani 1 1 d .
H36 H 0.4830 0.3120 0.0957 0.078 Uiso 1 1 calc R
C37 C 0.4638(8) 0.4571(9) 0.0702(3) 0.093(4) Uani 1 1 d .
H37A H 0.4447 0.4792 0.0473 0.140 Uiso 1 1 calc R
H37B H 0.5176 0.4874 0.0747 0.140 Uiso 1 1 calc R
H37C H 0.4253 0.4807 0.0880 0.140 Uiso 1 1 calc R
C38 C 0.5432(6) 0.2977(10) 0.0477(3) 0.087(3) Uani 1 1 d .
H38A H 0.5353 0.2253 0.0407 0.131 Uiso 1 1 calc R
H38B H 0.5943 0.3040 0.0607 0.131 Uiso 1 1 calc R
H38C H 0.5456 0.3420 0.0270 0.131 Uiso 1 1 calc R
C39 C 0.2640(6) 0.0267(9) 0.0821(3) 0.068(3) Uani 1 1 d U
H39 H 0.2748 0.0322 0.1076 0.082 Uiso 1 1 calc R
C40 C 0.1739(7) 0.0001(10) 0.0777(4) 0.101(4) Uani 1 1 d U
H40A H 0.1406 0.0562 0.0875 0.151 Uiso 1 1 calc R
H40B H 0.1619 -0.0649 0.0899 0.151 Uiso 1 1 calc R
H40C H 0.1614 -0.0078 0.0530 0.151 Uiso 1 1 calc R
C41 C 0.3132(9) -0.0651(11) 0.0686(4) 0.111(4) Uani 1 1 d U
H41A H 0.3000 -0.0770 0.0441 0.166 Uiso 1 1 calc R
H41B H 0.2997 -0.1273 0.0821 0.166 Uiso 1 1 calc R
H41C H 0.3715 -0.0501 0.0709 0.166 Uiso 1 1 calc R
C42 C -0.0344(9) 0.5377(14) 0.4517(4) 0.107(3) Uani 1 1 d U
H42 H -0.0018 0.5730 0.4702 0.128 Uiso 1 1 calc R
C43 C -0.0305(9) 0.4363(12) 0.4435(4) 0.106(3) Uani 1 1 d U
H43 H 0.0060 0.3838 0.4547 0.127 Uiso 1 1 calc R
C44 C -0.0857(9) 0.4167(12) 0.4178(4) 0.108(3) Uani 1 1 d U
H44 H -0.0939 0.3469 0.4069 0.129 Uiso 1 1 calc R
C45 C -0.1254(8) 0.5023(13) 0.4082(4) 0.106(3) Uani 1 1 d U
H45 H -0.1704 0.5086 0.3908 0.127 Uiso 1 1 calc R
C46 C -0.0930(9) 0.5840(11) 0.4314(4) 0.109(3) Uani 1 1 d U
H46 H -0.1115 0.6580 0.4326 0.131 Uiso 1 1 calc R
C47 C 0.1102(6) 0.4818(7) 0.3786(3) 0.067(2) Uani 1 1 d U
H47 H 0.1445 0.4220 0.3865 0.080 Uiso 1 1 calc R
C48 C 0.0436(7) 0.4758(9) 0.3537(3) 0.074(2) Uani 1 1 d U
H48 H 0.0261 0.4135 0.3400 0.089 Uiso 1 1 calc R
C49 C 0.0118(5) 0.5828(7) 0.3507(3) 0.0559(19) Uani 1 1 d U
C50 C 0.0563(4) 0.6500(6) 0.3749(2) 0.0473(15) Uani 1 1 d U
C51 C 0.1160(5) 0.5866(7) 0.3914(2) 0.0560(17) Uani 1 1 d U
H51 H 0.1545 0.6106 0.4099 0.067 Uiso 1 1 calc R
C52 C -0.0590(5) 0.6236(6) 0.3320(2) 0.053(2) Uani 1 1 d .
C53 C -0.1109(6) 0.5680(8) 0.3092(3) 0.071(3) Uani 1 1 d .
H53 H -0.1007 0.4963 0.3053 0.085 Uiso 1 1 calc R
C54 C -0.1860(6) 0.7174(11) 0.2995(3) 0.085(3) Uani 1 1 d .
H54 H -0.2296 0.7524 0.2883 0.102 Uiso 1 1 calc R
C55 C -0.1363(5) 0.7734(8) 0.3220(2) 0.059(2) Uani 1 1 d .
H55 H -0.1460 0.8455 0.3254 0.070 Uiso 1 1 calc R
C56 C 0.1147(4) 0.8485(5) 0.40139(19) 0.0363(15) Uani 1 1 d .
C57 C 0.2410(5) 0.9239(6) 0.4071(2) 0.0486(19) Uani 1 1 d .
H57 H 0.2907 0.9574 0.4012 0.058 Uiso 1 1 calc R
C58 C 0.2180(5) 0.8927(7) 0.4386(2) 0.052(2) Uani 1 1 d .
H58 H 0.2489 0.9003 0.4593 0.062 Uiso 1 1 calc R
C59 C 0.1782(4) 0.9307(6) 0.3479(2) 0.0395(17) Uani 1 1 d .
C60 C 0.2124(4) 0.8574(6) 0.3226(2) 0.0394(17) Uani 1 1 d .
C61 C 0.2180(5) 0.8954(8) 0.2879(3) 0.058(2) Uani 1 1 d .
H61 H 0.2375 0.8500 0.2704 0.070 Uiso 1 1 calc R
C62 C 0.1968(6) 0.9927(9) 0.2791(3) 0.068(3) Uani 1 1 d .
H62 H 0.2032 1.0150 0.2558 0.082 Uiso 1 1 calc R
C63 C 0.1649(6) 1.0627(8) 0.3043(3) 0.067(3) Uani 1 1 d .
H63 H 0.1486 1.1306 0.2975 0.080 Uiso 1 1 calc R
C64 C 0.1574(5) 1.0310(7) 0.3396(2) 0.0475(19) Uani 1 1 d .
C65 C 0.1256(5) 1.1094(6) 0.3672(3) 0.058(2) Uani 1 1 d U
H65 H 0.1028 1.0662 0.3865 0.069 Uiso 1 1 calc R
C66 C 0.1968(6) 1.1747(8) 0.3838(3) 0.075(3) Uani 1 1 d U
H66A H 0.2398 1.1277 0.3918 0.113 Uiso 1 1 calc R
H66B H 0.1757 1.2146 0.4035 0.113 Uiso 1 1 calc R
H66C H 0.2190 1.2225 0.3664 0.113 Uiso 1 1 calc R
C67 C 0.0543(7) 1.1860(7) 0.3558(4) 0.089(3) Uani 1 1 d U
H67A H 0.0762 1.2391 0.3401 0.133 Uiso 1 1 calc R
H67B H 0.0313 1.2196 0.3764 0.133 Uiso 1 1 calc R
H67C H 0.0116 1.1465 0.3439 0.133 Uiso 1 1 calc R
C68 C 0.2420(5) 0.7500(6) 0.3320(2) 0.051(2) Uani 1 1 d .
H68 H 0.2210 0.7331 0.3557 0.061 Uiso 1 1 calc R
C69 C 0.2124(7) 0.6632(8) 0.3068(3) 0.077(3) Uani 1 1 d .
H69A H 0.1528 0.6636 0.3058 0.116 Uiso 1 1 calc R
H69B H 0.2313 0.5955 0.3152 0.116 Uiso 1 1 calc R
H69C H 0.2346 0.6760 0.2836 0.116 Uiso 1 1 calc R
C70 C 0.3383(7) 0.7493(9) 0.3337(4) 0.090(4) Uani 1 1 d .
H70A H 0.3605 0.7766 0.3120 0.135 Uiso 1 1 calc R
H70B H 0.3576 0.6780 0.3372 0.135 Uiso 1 1 calc R
H70C H 0.3565 0.7929 0.3531 0.135 Uiso 1 1 calc R
C71 C 0.1321(5) 0.7218(7) 0.4858(2) 0.056(2) Uani 1 1 d .
C72 C 0.0976(5) 0.8074(7) 0.4671(2) 0.050(2) Uani 1 1 d .
C73 C 0.0278(5) 0.8636(9) 0.4791(2) 0.060(2) Uani 1 1 d .
C74 C -0.0110(6) 0.8279(10) 0.5110(3) 0.079(3) Uani 1 1 d .
H74 H -0.0578 0.8624 0.5197 0.094 Uiso 1 1 calc R
C75 C 0.0217(7) 0.7418(12) 0.5287(3) 0.087(4) Uani 1 1 d .
H75 H -0.0051 0.7162 0.5488 0.105 Uiso 1 1 calc R
C76 C 0.0921(7) 0.6941(9) 0.5173(3) 0.075(3) Uani 1 1 d .
H76 H 0.1150 0.6403 0.5310 0.091 Uiso 1 1 calc R
C77 C 0.2112(6) 0.6691(8) 0.4757(3) 0.064(3) Uani 1 1 d .
H77 H 0.2249 0.6909 0.4515 0.077 Uiso 1 1 calc R
C78 C 0.2038(8) 0.5440(9) 0.4762(3) 0.090(3) Uani 1 1 d .
H78A H 0.2085 0.5188 0.5001 0.135 Uiso 1 1 calc R
H78B H 0.2474 0.5138 0.4620 0.135 Uiso 1 1 calc R
H78C H 0.1508 0.5233 0.4666 0.135 Uiso 1 1 calc R
C79 C 0.2833(7) 0.7038(10) 0.4999(3) 0.091(4) Uani 1 1 d .
H79A H 0.2886 0.7796 0.4992 0.136 Uiso 1 1 calc R
H79B H 0.3341 0.6718 0.4919 0.136 Uiso 1 1 calc R
H79C H 0.2722 0.6815 0.5238 0.136 Uiso 1 1 calc R
C80 C 0.0025(7) 0.9711(11) 0.4622(3) 0.081(3) Uani 1 1 d .
H80 H 0.0146 0.9671 0.4368 0.097 Uiso 1 1 calc R
C81 C 0.0535(9) 1.0630(10) 0.4777(4) 0.119(5) Uani 1 1 d .
H81A H 0.0396 1.1275 0.4656 0.179 Uiso 1 1 calc R
H81B H 0.1117 1.0485 0.4748 0.179 Uiso 1 1 calc R
H81C H 0.0411 1.0703 0.5025 0.179 Uiso 1 1 calc R
C82 C -0.0904(8) 0.9930(14) 0.4664(4) 0.133(7) Uani 1 1 d .
H82A H -0.1217 0.9364 0.4558 0.200 Uiso 1 1 calc R
H82B H -0.1042 1.0587 0.4550 0.200 Uiso 1 1 calc R
H82C H -0.1039 0.9977 0.4912 0.200 Uiso 1 1 calc R

loop_
_atom_site_aniso_label
_atom_site_aniso_U_11
_atom_site_aniso_U_22
_atom_site_aniso_U_33
_atom_site_aniso_U_23
_atom_site_aniso_U_13
_atom_site_aniso_U_12
Fe1 0.0806(9) 0.0509(7) 0.0629(9) 0.0074(7) -0.0064(8) 0.0190(8)
Fe2 0.0862(9) 0.0560(8) 0.0592(9) 0.0097(7) -0.0038(7) -0.0250(8)
Pd1 0.0349(3) 0.0352(3) 0.0391(3) 0.0015(3) -0.0020(2) 0.0019(2)
Pd2 0.0345(3) 0.0380(3) 0.0380(3) 0.0004(3) -0.0013(2) -0.0037(2)
Cl1 0.0544(11) 0.0461(10) 0.0681(12) -0.0045(12) 0.0079(11) -0.0108(8)
Cl2 0.0550(11) 0.0543(12) 0.0606(12) -0.0038(12) -0.0102(11) 0.0103(9)
N1 0.048(4) 0.061(4) 0.043(4) -0.004(3) 0.006(3) -0.005(3)
N2 0.071(6) 0.099(7) 0.082(6) -0.025(5) -0.018(5) -0.014(5)
N3 0.035(3) 0.038(3) 0.036(3) 0.003(2) 0.002(2) -0.003(2)
N4 0.031(3) 0.051(4) 0.036(3) 0.000(3) -0.002(2) 0.000(3)
N5 0.048(4) 0.044(4) 0.043(4) 0.002(3) -0.005(3) 0.011(3)
N6 0.066(5) 0.081(6) 0.058(5) -0.011(4) 0.004(4) 0.017(4)
N7 0.037(3) 0.046(3) 0.041(3) 0.004(3) -0.002(3) 0.009(3)
N8 0.034(3) 0.033(3) 0.042(4) 0.002(2) -0.001(2) 0.004(2)
C1 0.051(4) 0.041(4) 0.044(4) 0.005(4) -0.007(4) 0.009(3)
C2 0.058(5) 0.038(4) 0.073(6) 0.008(4) 0.001(4) -0.002(4)
C3 0.076(6) 0.036(4) 0.107(8) 0.001(6) 0.010(6) -0.016(4)
C4 0.078(7) 0.059(5) 0.057(6) -0.005(5) -0.016(5) 0.010(5)
C5 0.055(5) 0.048(5) 0.046(5) -0.002(4) -0.001(4) 0.011(4)
C6 0.124(7) 0.101(6) 0.120(8) 0.014(6) -0.046(6) -0.006(6)
C7 0.128(8) 0.140(7) 0.091(7) -0.028(6) -0.030(5) 0.066(6)
C8 0.131(8) 0.139(7) 0.106(7) 0.051(6) -0.006(6) 0.013(6)
C9 0.131(8) 0.095(6) 0.117(8) 0.004(6) -0.030(6) 0.033(5)
C10 0.082(6) 0.137(7) 0.091(7) 0.002(6) -0.017(5) 0.024(5)
C11 0.049(5) 0.049(5) 0.051(5) -0.006(4) -0.013(4) 0.011(4)
C12 0.079(6) 0.042(5) 0.064(6) -0.012(4) -0.016(5) 0.011(4)
C13 0.052(5) 0.087(7) 0.053(5) 0.001(5) 0.013(4) 0.006(5)
C14 0.048(5) 0.066(6) 0.058(5) 0.008(4) 0.004(4) 0.000(4)
C15 0.029(3) 0.032(3) 0.038(4) 0.005(3) -0.008(3) -0.002(3)
C16 0.032(4) 0.063(5) 0.051(5) 0.008(4) 0.007(3) 0.011(4)
C17 0.040(4) 0.066(6) 0.048(5) 0.009(4) 0.010(4) 0.002(4)
C18 0.041(4) 0.039(4) 0.038(4) 0.006(3) -0.004(3) 0.003(3)
C19 0.047(5) 0.065(6) 0.039(5) 0.006(4) 0.000(3) 0.003(4)
C20 0.067(6) 0.082(8) 0.051(6) -0.004(5) -0.017(4) 0.018(5)
C21 0.068(6) 0.073(7) 0.048(7) 0.024(5) 0.005(5) 0.004(5)
C22 0.059(5) 0.068(6) 0.058(6) 0.031(5) 0.005(4) 0.005(5)
C23 0.036(4) 0.052(5) 0.051(5) 0.016(4) -0.004(3) -0.003(4)
C24 0.062(5) 0.039(4) 0.088(7) 0.014(4) -0.023(5) -0.009(4)
C25 0.076(6) 0.068(6) 0.107(9) -0.024(6) -0.010(6) -0.001(5)
C26 0.081(7) 0.048(5) 0.136(10) 0.027(6) -0.011(7) -0.019(5)
C27 0.058(5) 0.055(5) 0.051(5) -0.006(4) -0.016(4) 0.004(4)
C28 0.074(7) 0.063(6) 0.085(8) 0.007(5) -0.001(6) 0.000(5)
C29 0.084(8) 0.085(8) 0.085(8) -0.030(7) -0.013(6) 0.002(6)
C30 0.041(4) 0.055(5) 0.032(4) 0.010(3) -0.005(3) 0.002(3)
C31 0.042(4) 0.095(7) 0.041(5) 0.004(5) -0.003(4) -0.003(5)
C32 0.056(6) 0.134(10) 0.068(7) 0.010(7) -0.030(5) -0.010(7)
C33 0.096(9) 0.123(11) 0.049(7) 0.037(7) -0.013(6) 0.019(8)
C34 0.078(7) 0.092(7) 0.047(6) 0.030(5) -0.005(5) 0.014(6)
C35 0.051(5) 0.072(6) 0.051(5) 0.015(4) -0.008(4) 0.007(4)
C36 0.064(6) 0.067(6) 0.065(6) 0.025(5) 0.006(5) -0.011(5)
C37 0.102(8) 0.081(8) 0.097(9) 0.038(7) -0.004(7) -0.009(7)
C38 0.055(6) 0.133(10) 0.073(7) 0.017(7) 0.010(5) -0.005(6)
C39 0.057(5) 0.092(6) 0.056(5) -0.010(5) -0.001(4) -0.021(4)
C40 0.082(5) 0.125(8) 0.095(8) 0.003(6) 0.000(6) -0.044(5)
C41 0.119(7) 0.105(7) 0.108(8) 0.002(6) 0.027(7) -0.009(6)
C42 0.113(7) 0.140(7) 0.068(4) -0.020(5) 0.018(4) -0.052(6)
C43 0.112(7) 0.110(6) 0.096(6) 0.053(5) -0.001(4) -0.021(5)
C44 0.117(7) 0.093(5) 0.113(7) -0.005(5) 0.013(5) -0.059(5)
C45 0.083(4) 0.155(8) 0.081(6) 0.033(5) 0.001(4) -0.029(5)
C46 0.118(6) 0.084(5) 0.125(7) 0.022(5) 0.059(5) -0.011(4)
C47 0.085(4) 0.044(3) 0.071(5) 0.005(4) -0.008(3) 0.003(3)
C48 0.091(6) 0.059(4) 0.073(5) -0.007(4) -0.009(4) 0.003(4)
C49 0.067(5) 0.045(4) 0.056(4) -0.004(3) -0.005(3) -0.007(3)
C50 0.052(4) 0.042(3) 0.047(4) 0.003(3) -0.004(3) -0.010(3)
C51 0.065(4) 0.048(4) 0.055(4) 0.003(3) -0.003(3) -0.003(3)
C52 0.069(6) 0.045(5) 0.044(4) -0.001(3) 0.005(4) -0.023(4)
C53 0.079(7) 0.062(6) 0.073(6) -0.007(5) -0.011(5) -0.026(5)
C54 0.058(6) 0.128(11) 0.068(7) -0.021(7) -0.024(5) 0.005(6)
C55 0.043(5) 0.071(6) 0.062(6) -0.019(5) -0.008(4) 0.009(4)
C56 0.036(4) 0.034(4) 0.039(4) -0.001(3) -0.003(3) 0.005(3)
C57 0.037(4) 0.058(5) 0.051(5) -0.002(4) -0.002(4) -0.008(4)
C58 0.040(4) 0.070(6) 0.044(5) -0.004(4) -0.011(3) -0.009(4)
C59 0.031(4) 0.045(4) 0.042(4) 0.002(4) 0.002(3) -0.007(3)
C60 0.036(4) 0.039(4) 0.044(4) -0.003(3) 0.004(3) -0.003(3)
C61 0.062(6) 0.068(6) 0.044(5) 0.003(5) 0.000(4) -0.002(4)
C62 0.076(7) 0.091(9) 0.038(6) 0.014(5) -0.003(5) -0.003(6)
C63 0.072(6) 0.055(5) 0.074(7) 0.027(5) -0.001(5) 0.003(4)
C64 0.045(4) 0.042(4) 0.055(5) 0.012(4) 0.006(4) -0.003(3)
C65 0.064(4) 0.032(4) 0.077(6) 0.007(4) 0.015(4) 0.004(3)
C66 0.080(5) 0.079(6) 0.066(6) -0.010(5) 0.000(4) 0.003(4)
C67 0.077(6) 0.045(5) 0.143(8) 0.031(5) -0.049(6) -0.002(4)
C68 0.055(5) 0.046(4) 0.051(5) 0.001(4) 0.005(4) 0.004(4)
C69 0.094(8) 0.051(6) 0.087(8) -0.015(5) -0.002(6) -0.010(5)
C70 0.070(7) 0.077(7) 0.124(10) -0.004(7) -0.014(7) 0.020(6)
C71 0.060(5) 0.070(6) 0.038(4) 0.016(4) -0.009(4) -0.006(4)
C72 0.036(4) 0.070(6) 0.045(4) 0.002(4) -0.008(3) -0.015(4)
C73 0.045(5) 0.093(7) 0.043(5) 0.004(5) 0.000(4) 0.009(5)
C74 0.059(6) 0.130(10) 0.048(5) -0.002(6) 0.019(5) 0.000(6)
C75 0.078(8) 0.132(11) 0.053(7) 0.014(7) 0.024(6) -0.018(7)
C76 0.088(7) 0.090(7) 0.048(6) 0.026(5) 0.005(5) -0.009(6)
C77 0.068(6) 0.074(6) 0.051(5) 0.019(5) -0.004(4) -0.003(5)
C78 0.112(9) 0.073(8) 0.085(8) 0.023(6) 0.010(7) 0.019(7)
C79 0.071(7) 0.124(11) 0.077(8) 0.001(7) -0.018(6) 0.008(7)
C80 0.067(6) 0.124(10) 0.053(6) -0.010(6) -0.002(5) 0.034(7)
C81 0.138(12) 0.067(8) 0.152(13) -0.013(8) -0.047(10) 0.033(8)
C82 0.088(8) 0.25(2) 0.059(8) 0.014(9) 0.020(7) 0.088(11)

loop_
_atom_type_symbol
_atom_type_description
_atom_type_scat_dispersion_real
_atom_type_scat_dispersion_imag
_atom_type_scat_source
C C 0.0033 0.0016 'International Tables Vol C Tables 4.2.6.8 and 6.1.1.4'
H H 0.0000 0.0000 'International Tables Vol C Tables 4.2.6.8 and 6.1.1.4'
N N 0.0061 0.0033 'International Tables Vol C Tables 4.2.6.8 and 6.1.1.4'
Cl Cl 0.1484 0.1585 'International Tables Vol C Tables 4.2.6.8 and 6.1.1.4'
Fe Fe 0.3463 0.8444 'International Tables Vol C Tables 4.2.6.8 and 6.1.1.4'
Pd Pd -0.9988 1.0072 'International Tables Vol C Tables 4.2.6.8 and 6.1.1.4'

loop_
_geom_angle_atom_site_label_1
_geom_angle_atom_site_label_2
_geom_angle_atom_site_label_3
_geom_angle
C9 Fe1 C8 39.6(6)
C9 Fe1 C5 130.8(5)
C8 Fe1 C5 170.0(6)
C9 Fe1 C6 67.8(6)
C8 Fe1 C6 68.5(6)
C5 Fe1 C6 113.2(5)
C9 Fe1 C10 39.3(6)
C8 Fe1 C10 66.2(7)
C5 Fe1 C10 108.2(5)
C6 Fe1 C10 39.8(6)
C9 Fe1 C4 109.7(5)
C8 Fe1 C4 133.0(6)
C5 Fe1 C4 40.5(4)
C6 Fe1 C4 145.2(6)
C10 Fe1 C4 115.8(5)
C9 Fe1 C3 116.7(5)
C8 Fe1 C3 111.7(6)
C5 Fe1 C3 67.8(4)
C6 Fe1 C3 173.7(6)
C10 Fe1 C3 146.5(5)
C4 Fe1 C3 39.2(5)
C9 Fe1 C7 68.5(6)
C8 Fe1 C7 41.9(7)
C5 Fe1 C7 145.3(6)
C6 Fe1 C7 40.6(6)
C10 Fe1 C7 67.1(6)
C4 Fe1 C7 173.6(6)
C3 Fe1 C7 135.4(6)
C9 Fe1 C2 149.1(6)
C8 Fe1 C2 118.2(5)
C5 Fe1 C2 68.6(3)
C6 Fe1 C2 132.6(5)
C10 Fe1 C2 170.8(5)
C4 Fe1 C2 67.8(4)
C3 Fe1 C2 41.4(3)
C7 Fe1 C2 110.2(5)
C9 Fe1 C1 170.5(6)
C8 Fe1 C1 148.3(6)
C5 Fe1 C1 41.6(3)
C6 Fe1 C1 108.4(5)
C10 Fe1 C1 132.4(5)
C4 Fe1 C1 68.1(4)
C3 Fe1 C1 67.9(3)
C7 Fe1 C1 114.7(5)
C2 Fe1 C1 39.7(3)
C48 Fe2 C42 164.3(7)
C48 Fe2 C46 152.8(6)
C42 Fe2 C46 39.1(6)
C48 Fe2 C49 42.1(4)
C42 Fe2 C49 153.5(6)
C46 Fe2 C49 119.2(5)
C48 Fe2 C45 116.1(6)
C42 Fe2 C45 67.5(6)
C46 Fe2 C45 42.0(6)
C49 Fe2 C45 107.1(5)
C48 Fe2 C44 108.4(6)
C42 Fe2 C44 64.4(6)
C46 Fe2 C44 65.0(6)
C49 Fe2 C44 127.9(5)
C45 Fe2 C44 37.5(5)
C48 Fe2 C43 127.7(6)
C42 Fe2 C43 38.0(6)
C46 Fe2 C43 64.7(6)
C49 Fe2 C43 165.0(6)
C45 Fe2 C43 65.3(6)
C44 Fe2 C43 38.4(6)
C48 Fe2 C47 41.1(4)
C42 Fe2 C47 129.2(6)
C46 Fe2 C47 165.3(6)
C49 Fe2 C47 68.2(4)
C45 Fe2 C47 151.3(6)
C44 Fe2 C47 121.9(6)
C43 Fe2 C47 111.6(5)
C48 Fe2 C50 70.3(4)
C42 Fe2 C50 120.6(5)
C46 Fe2 C50 108.8(4)
C49 Fe2 C50 41.1(3)
C45 Fe2 C50 128.4(5)
C44 Fe2 C50 164.7(5)
C43 Fe2 C50 153.7(5)
C47 Fe2 C50 67.7(3)
C48 Fe2 C51 68.8(4)
C42 Fe2 C51 111.5(5)
C46 Fe2 C51 128.6(5)
C49 Fe2 C51 67.4(3)
C45 Fe2 C51 166.5(5)
C44 Fe2 C51 155.4(6)
C43 Fe2 C51 122.9(5)
C47 Fe2 C51 39.9(3)
C50 Fe2 C51 39.4(3)
C1 Pd1 C15 92.6(3)
C1 Pd1 N5 80.6(3)
C15 Pd1 N5 168.3(3)
C1 Pd1 Cl1 169.6(2)
C15 Pd1 Cl1 97.54(19)
N5 Pd1 Cl1 89.75(19)
C50 Pd2 C56 91.5(3)
C50 Pd2 N1 80.6(3)
C56 Pd2 N1 167.3(3)
C50 Pd2 Cl2 170.0(2)
C56 Pd2 Cl2 98.1(2)
N1 Pd2 Cl2 90.5(2)
C55 N1 C52 117.3(7)
C55 N1 Pd2 128.2(6)
C52 N1 Pd2 114.3(5)
C53 N2 C54 116.0(8)
C56 N3 C57 111.3(6)
C56 N3 C59 126.4(6)
C57 N3 C59 121.9(6)
C56 N4 C58 109.1(6)
C56 N4 C72 130.0(6)
C58 N4 C72 120.9(6)
C14 N5 C11 117.4(7)
C14 N5 Pd1 128.4(6)
C11 N5 Pd1 114.1(5)
C12 N6 C13 113.3(8)
C15 N7 C17 112.4(6)
C15 N7 C30 128.3(6)
C17 N7 C30 119.2(6)
C15 N8 C16 111.9(6)
C15 N8 C18 127.1(6)
C16 N8 C18 120.9(6)
C2 C1 C5 107.4(7)
C2 C1 Pd1 138.8(6)
C5 C1 Pd1 113.5(6)
C2 C1 Fe1 70.0(5)
C5 C1 Fe1 67.2(4)
Pd1 C1 Fe1 121.4(4)
C1 C2 C3 107.0(8)
C1 C2 Fe1 70.3(4)
C3 C2 Fe1 68.4(5)
C1 C2 H2 126.5
C3 C2 H2 126.5
Fe1 C2 H2 126.5
C4 C3 C2 108.7(8)
C4 C3 Fe1 70.5(6)
C2 C3 Fe1 70.2(5)
C4 C3 H3 125.7
C2 C3 H3 125.7
Fe1 C3 H3 125.7
C3 C4 C5 109.3(9)
C3 C4 Fe1 70.3(7)
C5 C4 Fe1 68.6(5)
C3 C4 H4 125.3
C5 C4 H4 125.3
Fe1 C4 H4 125.3
C4 C5 C11 135.3(8)
C4 C5 C1 107.6(8)
C11 C5 C1 117.1(8)
C4 C5 Fe1 70.9(6)
C11 C5 Fe1 120.8(6)
C1 C5 Fe1 71.2(5)
C10 C6 C7 108.1(15)
C10 C6 Fe1 70.7(8)
C7 C6 Fe1 71.1(8)
C10 C6 H6 125.9
C7 C6 H6 125.9
Fe1 C6 H6 125.9
C6 C7 C8 104.4(13)
C6 C7 Fe1 68.3(8)
C8 C7 Fe1 67.2(8)
C6 C7 H7 127.8
C8 C7 H7 127.8
Fe1 C7 H7 127.8
C9 C8 C7 108.2(15)
C9 C8 Fe1 68.9(9)
C7 C8 Fe1 70.9(8)
C9 C8 H8 125.9
C7 C8 H8 125.9
Fe1 C8 H8 125.9
C8 C9 C10 109.7(16)
C8 C9 Fe1 71.5(8)
C10 C9 Fe1 72.7(8)
C8 C9 H9 125.1
C10 C9 H9 125.1
Fe1 C9 H9 125.1
C9 C10 C6 109.4(15)
C9 C10 Fe1 67.9(8)
C6 C10 Fe1 69.6(8)
C9 C10 H10 125.2
C6 C10 H10 125.2
Fe1 C10 H10 125.2
N5 C11 C12 119.7(8)
N5 C11 C5 114.4(7)
C12 C11 C5 125.9(8)
N6 C12 C11 124.8(9)
N6 C12 H12 117.6
C11 C12 H12 117.6
N6 C13 C14 125.1(9)
N6 C13 H13 117.4
C14 C13 H13 117.4
N5 C14 C13 119.7(9)
N5 C14 H14 120.2
C13 C14 H14 120.2
N7 C15 N8 103.0(5)
N7 C15 Pd1 136.6(5)
N8 C15 Pd1 120.4(5)
C17 C16 N8 105.5(6)
C17 C16 H16 127.3
N8 C16 H16 127.3
C16 C17 N7 107.1(7)
C16 C17 H17 126.4
N7 C17 H17 126.4
C19 C18 C23 125.1(7)
C19 C18 N8 118.1(7)
C23 C18 N8 116.7(6)
C18 C19 C20 115.8(9)
C18 C19 C27 122.1(7)
C20 C19 C27 121.7(8)
C19 C20 C21 121.4(10)
C19 C20 H20 119.3
C21 C20 H20 119.3
C22 C21 C20 119.7(10)
C22 C21 H21 120.1
C20 C21 H21 120.1
C21 C22 C23 123.6(9)
C21 C22 H22 118.2
C23 C22 H22 118.2
C22 C23 C18 114.1(8)
C22 C23 C24 124.8(8)
C18 C23 C24 121.1(7)
C25 C24 C23 112.5(7)
C25 C24 C26 108.9(8)
C23 C24 C26 110.2(9)
C25 C24 H24 108.4
C23 C24 H24 108.4
C26 C24 H24 108.4
C24 C25 H25A 109.5
C24 C25 H25B 109.5
H25A C25 H25B 109.5
C24 C25 H25C 109.5
H25A C25 H25C 109.5
H25B C25 H25C 109.5
C24 C26 H26A 109.5
C24 C26 H26B 109.5
H26A C26 H26B 109.5
C24 C26 H26C 109.5
H26A C26 H26C 109.5
H26B C26 H26C 109.5
C28 C27 C19 111.0(8)
C28 C27 C29 109.5(8)
C19 C27 C29 113.1(9)
C28 C27 H27 107.6
C19 C27 H27 107.6
C29 C27 H27 107.6
C27 C28 H28A 109.5
C27 C28 H28B 109.5
H28A C28 H28B 109.5
C27 C28 H28C 109.5
H28A C28 H28C 109.5
H28B C28 H28C 109.5
C27 C29 H29A 109.5
C27 C29 H29B 109.5
H29A C29 H29B 109.5
C27 C29 H29C 109.5
H29A C29 H29C 109.5
H29B C29 H29C 109.5
C35 C30 C31 123.2(7)
C35 C30 N7 117.9(7)
C31 C30 N7 117.9(7)
C30 C31 C32 114.4(9)
C30 C31 C39 122.5(8)
C32 C31 C39 122.9(9)
C33 C32 C31 123.6(10)
C33 C32 H32 118.2
C31 C32 H32 118.2
C32 C33 C34 120.6(9)
C32 C33 H33 119.7
C34 C33 H33 119.7
C33 C34 C35 120.2(9)
C33 C34 H34 119.9
C35 C34 H34 119.9
C30 C35 C34 117.5(8)
C30 C35 C36 124.6(7)
C34 C35 C36 117.9(9)
C35 C36 C38 109.1(9)
C35 C36 C37 115.1(8)
C38 C36 C37 108.9(8)
C35 C36 H36 107.8
C38 C36 H36 107.8
C37 C36 H36 107.8
C36 C37 H37A 109.5
C36 C37 H37B 109.5
H37A C37 H37B 109.5
C36 C37 H37C 109.5
H37A C37 H37C 109.5
H37B C37 H37C 109.5
C36 C38 H38A 109.5
C36 C38 H38B 109.5
H38A C38 H38B 109.5
C36 C38 H38C 109.5
H38A C38 H38C 109.5
H38B C38 H38C 109.5
C41 C39 C40 107.6(10)
C41 C39 C31 112.5(9)
C40 C39 C31 114.8(9)
C41 C39 H39 107.2
C40 C39 H39 107.2
C31 C39 H39 107.2
C39 C40 H40A 109.5
C39 C40 H40B 109.5
H40A C40 H40B 109.5
C39 C40 H40C 109.5
H40A C40 H40C 109.5
H40B C40 H40C 109.5
C39 C41 H41A 109.5
C39 C41 H41B 109.5
H41A C41 H41B 109.5
C39 C41 H41C 109.5
H41A C41 H41C 109.5
H41B C41 H41C 109.5
C43 C42 C46 108.7(13)
C43 C42 Fe2 71.8(8)
C46 C42 Fe2 70.5(8)
C43 C42 H42 125.6
C46 C42 H42 125.6
Fe2 C42 H42 125.6
C42 C43 C44 108.5(14)
C42 C43 Fe2 70.2(7)
C44 C43 Fe2 70.8(8)
C42 C43 H43 125.7
C44 C43 H43 125.7
Fe2 C43 H43 125.7
C45 C44 C43 111.9(15)
C45 C44 Fe2 71.0(8)
C43 C44 Fe2 70.7(7)
C45 C44 H44 124.0
C43 C44 H44 124.0
Fe2 C44 H44 124.0
C44 C45 C46 104.1(14)
C44 C45 Fe2 71.4(8)
C46 C45 Fe2 68.5(7)
C44 C45 H45 127.8
C46 C45 H45 127.8
Fe2 C45 H45 127.8
C42 C46 C45 106.7(14)
C42 C46 Fe2 70.4(8)
C45 C46 Fe2 69.5(8)
C42 C46 H46 126.6
C45 C46 H46 126.6
Fe2 C46 H46 126.6
C51 C47 C48 109.0(9)
C51 C47 Fe2 70.8(6)
C48 C47 Fe2 67.7(6)
C51 C47 H47 125.5
C48 C47 H47 125.5
Fe2 C47 H47 125.5
C47 C48 C49 105.5(9)
C47 C48 Fe2 71.2(6)
C49 C48 Fe2 69.4(6)
C47 C48 H48 127.2
C49 C48 H48 127.2
Fe2 C48 H48 127.2
C52 C49 C50 119.7(8)
C52 C49 C48 130.8(8)
C50 C49 C48 109.0(8)
C52 C49 Fe2 119.8(6)
C50 C49 Fe2 71.1(5)
C48 C49 Fe2 68.6(6)
C51 C50 C49 106.8(7)
C51 C50 Pd2 140.6(6)
C49 C50 Pd2 112.6(6)
C51 C50 Fe2 70.7(5)
C49 C50 Fe2 67.8(5)
Pd2 C50 Fe2 123.7(4)
C50 C51 C47 109.7(8)
C50 C51 Fe2 69.9(5)
C47 C51 Fe2 69.3(5)
C50 C51 H51 125.1
C47 C51 H51 125.1
Fe2 C51 H51 125.1
N1 C52 C53 120.4(9)
N1 C52 C49 112.7(7)
C53 C52 C49 126.8(9)
N2 C53 C52 122.3(10)
N2 C53 H53 118.9
C52 C53 H53 118.9
N2 C54 C55 122.7(10)
N2 C54 H54 118.7
C55 C54 H54 118.7
N1 C55 C54 121.1(10)
N1 C55 H55 119.5
C54 C55 H55 119.5
N3 C56 N4 104.1(6)
N3 C56 Pd2 121.1(5)
N4 C56 Pd2 134.9(5)
C58 C57 N3 107.0(7)
C58 C57 H57 126.5
N3 C57 H57 126.5
C57 C58 N4 108.5(7)
C57 C58 H58 125.8
N4 C58 H58 125.8
C64 C59 N3 119.6(7)
C64 C59 C60 123.0(7)
N3 C59 C60 116.8(7)
C61 C60 C59 115.2(8)
C61 C60 C68 121.2(8)
C59 C60 C68 123.6(7)
C62 C61 C60 122.8(10)
C62 C61 H61 118.6
C60 C61 H61 118.6
C61 C62 C63 120.8(10)
C61 C62 H62 119.6
C63 C62 H62 119.6
C62 C63 C64 120.0(9)
C62 C63 H63 120.0
C64 C63 H63 120.0
C59 C64 C63 118.1(8)
C59 C64 C65 122.2(7)
C63 C64 C65 119.7(8)
C64 C65 C66 112.0(7)
C64 C65 C67 117.4(9)
C66 C65 C67 109.0(7)
C64 C65 H65 105.9
C66 C65 H65 105.9
C67 C65 H65 105.9
C65 C66 H66A 109.5
C65 C66 H66B 109.5
H66A C66 H66B 109.5
C65 C66 H66C 109.5
H66A C66 H66C 109.5
H66B C66 H66C 109.5
C65 C67 H67A 109.5
C65 C67 H67B 109.5
H67A C67 H67B 109.5
C65 C67 H67C 109.5
H67A C67 H67C 109.5
H67B C67 H67C 109.5
C60 C68 C69 114.0(8)
C60 C68 C70 109.7(7)
C69 C68 C70 109.5(8)
C60 C68 H68 107.8
C69 C68 H68 107.8
C70 C68 H68 107.8
C68 C69 H69A 109.5
C68 C69 H69B 109.5
H69A C69 H69B 109.5
C68 C69 H69C 109.5
H69A C69 H69C 109.5
H69B C69 H69C 109.5
C68 C70 H70A 109.5
C68 C70 H70B 109.5
H70A C70 H70B 109.5
C68 C70 H70C 109.5
H70A C70 H70C 109.5
H70B C70 H70C 109.5
C76 C71 C72 116.1(9)
C76 C71 C77 120.1(8)
C72 C71 C77 123.5(7)
C73 C72 C71 122.8(8)
C73 C72 N4 117.9(7)
C71 C72 N4 119.0(7)
C72 C73 C74 117.5(9)
C72 C73 C80 121.2(8)
C74 C73 C80 120.5(9)
C75 C74 C73 119.4(10)
C75 C74 H74 120.3
C73 C74 H74 120.3
C76 C75 C74 120.8(10)
C76 C75 H75 119.6
C74 C75 H75 119.6
C75 C76 C71 123.1(10)
C75 C76 H76 118.4
C71 C76 H76 118.4
C71 C77 C79 111.5(9)
C71 C77 C78 112.2(8)
C79 C77 C78 109.5(9)
C71 C77 H77 107.8
C79 C77 H77 107.8
C78 C77 H77 107.8
C77 C78 H78A 109.5
C77 C78 H78B 109.5
H78A C78 H78B 109.5
C77 C78 H78C 109.5
H78A C78 H78C 109.5
H78B C78 H78C 109.5
C77 C79 H79A 109.5
C77 C79 H79B 109.5
H79A C79 H79B 109.5
C77 C79 H79C 109.5
H79A C79 H79C 109.5
H79B C79 H79C 109.5
C82 C80 C81 110.2(11)
C82 C80 C73 111.8(11)
C81 C80 C73 111.2(9)
C82 C80 H80 107.8
C81 C80 H80 107.8
C73 C80 H80 107.8
C80 C81 H81A 109.5
C80 C81 H81B 109.5
H81A C81 H81B 109.5
C80 C81 H81C 109.5
H81A C81 H81C 109.5
H81B C81 H81C 109.5
C80 C82 H82A 109.5
C80 C82 H82B 109.5
H82A C82 H82B 109.5
C80 C82 H82C 109.5
H82A C82 H82C 109.5
H82B C82 H82C 109.5

loop_
_geom_bond_atom_site_label_1
_geom_bond_atom_site_label_2
_geom_bond_distance
Fe1 C9 1.989(13)
Fe1 C8 2.022(14)
Fe1 C5 2.030(9)
Fe1 C6 2.035(14)
Fe1 C10 2.049(12)
Fe1 C4 2.059(10)
Fe1 C3 2.058(10)
Fe1 C7 2.073(15)
Fe1 C2 2.082(9)
Fe1 C1 2.085(7)
Fe2 C48 2.011(12)
Fe2 C42 2.011(13)
Fe2 C46 2.013(13)
Fe2 C49 2.021(10)
Fe2 C45 2.027(12)
Fe2 C44 2.032(12)
Fe2 C43 2.031(12)
Fe2 C47 2.056(10)
Fe2 C50 2.065(7)
Fe2 C51 2.075(9)
Pd1 C1 1.974(7)
Pd1 C15 1.991(7)
Pd1 N5 2.145(6)
Pd1 Cl1 2.3968(19)
Pd2 C50 1.976(7)
Pd2 C56 2.010(7)
Pd2 N1 2.143(7)
Pd2 Cl2 2.402(2)
N1 C55 1.334(11)
N1 C52 1.349(10)
N2 C53 1.326(13)
N2 C54 1.347(14)
N3 C56 1.355(9)
N3 C57 1.372(9)
N3 C59 1.432(9)
N4 C56 1.370(9)
N4 C58 1.388(9)
N4 C72 1.442(10)
N5 C14 1.333(10)
N5 C11 1.335(10)
N6 C12 1.301(12)
N6 C13 1.335(13)
N7 C15 1.363(9)
N7 C17 1.393(10)
N7 C30 1.451(9)
N8 C15 1.375(8)
N8 C16 1.414(9)
N8 C18 1.447(9)
C1 C2 1.415(11)
C1 C5 1.461(11)
C2 C3 1.462(12)
C2 H2 0.9800
C3 C4 1.382(15)
C3 H3 0.9800
C4 C5 1.414(13)
C4 H4 0.9800
C5 C11 1.448(12)
C6 C10 1.39(2)
C6 C7 1.43(2)
C6 H6 0.9800
C7 C8 1.46(2)
C7 H7 0.9800
C8 C9 1.36(2)
C8 H8 0.9800
C9 C10 1.36(2)
C9 H9 0.9800
C10 H10 0.9800
C11 C12 1.391(12)
C12 H12 0.9300
C13 C14 1.367(13)
C13 H13 0.9300
C14 H14 0.9300
C16 C17 1.356(12)
C16 H16 0.9300
C17 H17 0.9300
C18 C19 1.380(12)
C18 C23 1.407(10)
C19 C20 1.392(13)
C19 C27 1.527(13)
C20 C21 1.391(14)
C20 H20 0.9300
C21 C22 1.332(14)
C21 H21 0.9300
C22 C23 1.401(12)
C22 H22 0.9300
C23 C24 1.503(13)
C24 C25 1.494(13)
C24 C26 1.619(13)
C24 H24 0.9800
C25 H25A 0.9600
C25 H25B 0.9600
C25 H25C 0.9600
C26 H26A 0.9600
C26 H26B 0.9600
C26 H26C 0.9600
C27 C28 1.493(13)
C27 C29 1.528(14)
C27 H27 0.9800
C28 H28A 0.9600
C28 H28B 0.9600
C28 H28C 0.9600
C29 H29A 0.9600
C29 H29B 0.9600
C29 H29C 0.9600
C30 C35 1.383(11)
C30 C31 1.401(12)
C31 C32 1.402(14)
C31 C39 1.517(15)
C32 C33 1.329(16)
C32 H32 0.9300
C33 C34 1.364(16)
C33 H33 0.9300
C34 C35 1.399(13)
C34 H34 0.9300
C35 C36 1.515(13)
C36 C38 1.538(14)
C36 C37 1.569(14)
C36 H36 0.9800
C37 H37A 0.9600
C37 H37B 0.9600
C37 H37C 0.9600
C38 H38A 0.9600
C38 H38B 0.9600
C38 H38C 0.9600
C39 C41 1.491(17)
C39 C40 1.497(13)
C39 H39 0.9800
C40 H40A 0.9600
C40 H40B 0.9600
C40 H40C 0.9600
C41 H41A 0.9600
C41 H41B 0.9600
C41 H41C 0.9600
C42 C43 1.32(2)
C42 C46 1.35(2)
C42 H42 0.9800
C43 C44 1.338(19)
C43 H43 0.9800
C44 C45 1.306(19)
C44 H44 0.9800
C45 C46 1.45(2)
C45 H45 0.9800
C46 H46 0.9800
C47 C51 1.409(12)
C47 C48 1.428(15)
C47 H47 0.9800
C48 C49 1.447(13)
C48 H48 0.9800
C49 C52 1.434(12)
C49 C50 1.436(11)
C50 C51 1.397(11)
C51 H51 0.9800
C52 C53 1.389(12)
C53 H53 0.9300
C54 C55 1.364(13)
C54 H54 0.9300
C55 H55 0.9300
C57 C58 1.308(12)
C57 H57 0.9300
C58 H58 0.9300
C59 C64 1.345(10)
C59 C60 1.437(11)
C60 C61 1.396(12)
C60 C68 1.479(11)
C61 C62 1.316(13)
C61 H61 0.9300
C62 C63 1.396(14)
C62 H62 0.9300
C63 C64 1.396(12)
C63 H63 0.9300
C64 C65 1.524(12)
C65 C66 1.543(13)
C65 C67 1.559(12)
C65 H65 0.9800
C66 H66A 0.9600
C66 H66B 0.9600
C66 H66C 0.9600
C67 H67A 0.9600
C67 H67B 0.9600
C67 H67C 0.9600
C68 C69 1.526(13)
C68 C70 1.549(14)
C68 H68 0.9800
C69 H69A 0.9600
C69 H69B 0.9600
C69 H69C 0.9600
C70 H70A 0.9600
C70 H70B 0.9600
C70 H70C 0.9600
C71 C76 1.393(13)
C71 C72 1.404(11)
C71 C77 1.486(13)
C72 C73 1.402(12)
C73 C74 1.429(13)
C73 C80 1.552(15)
C74 C75 1.379(17)
C74 H74 0.9300
C75 C76 1.353(16)
C75 H75 0.9300
C76 H76 0.9300
C77 C79 1.539(14)
C77 C78 1.583(14)
C77 H77 0.9800
C78 H78A 0.9600
C78 H78B 0.9600
C78 H78C 0.9600
C79 H79A 0.9600
C79 H79B 0.9600
C79 H79C 0.9600
C80 C82 1.529(14)
C80 C81 1.535(18)
C80 H80 0.9800
C81 H81A 0.9600
C81 H81B 0.9600
C81 H81C 0.9600
C82 H82A 0.9600
C82 H82B 0.9600
C82 H82C 0.9600

loop_
_geom_torsion_atom_site_label_1
_geom_torsion_atom_site_label_2
_geom_torsion_atom_site_label_3
_geom_torsion_atom_site_label_4
_geom_torsion
C50 Pd2 N1 C55 -178.0(8)
C56 Pd2 N1 C55 -126.4(12)
Cl2 Pd2 N1 C55 6.4(7)
C50 Pd2 N1 C52 -3.1(6)
C56 Pd2 N1 C52 48.4(15)
Cl2 Pd2 N1 C52 -178.8(5)
C1 Pd1 N5 C14 -179.9(7)
C15 Pd1 N5 C14 -124.5(13)
Cl1 Pd1 N5 C14 4.1(7)
C1 Pd1 N5 C11 -3.8(5)
C15 Pd1 N5 C11 51.6(15)
Cl1 Pd1 N5 C11 -179.8(5)
C15 Pd1 C1 C2 19.7(9)
N5 Pd1 C1 C2 -170.0(9)
Cl1 Pd1 C1 C2 -146.9(10)
C15 Pd1 C1 C5 -168.5(6)
N5 Pd1 C1 C5 1.9(5)
Cl1 Pd1 C1 C5 24.9(17)
C15 Pd1 C1 Fe1 114.8(4)
N5 Pd1 C1 Fe1 -74.8(4)
Cl1 Pd1 C1 Fe1 -51.8(16)
C9 Fe1 C1 C2 -160(3)
C8 Fe1 C1 C2 57.1(12)
C5 Fe1 C1 C2 -119.8(7)
C6 Fe1 C1 C2 135.7(7)
C10 Fe1 C1 C2 173.2(7)
C4 Fe1 C1 C2 -81.3(6)
C3 Fe1 C1 C2 -38.8(6)
C7 Fe1 C1 C2 92.4(7)
C9 Fe1 C1 C5 -40(3)
C8 Fe1 C1 C5 176.9(11)
C6 Fe1 C1 C5 -104.5(7)
C10 Fe1 C1 C5 -67.0(8)
C4 Fe1 C1 C5 38.5(5)
C3 Fe1 C1 C5 81.0(6)
C7 Fe1 C1 C5 -147.8(7)
C2 Fe1 C1 C5 119.8(7)
C9 Fe1 C1 Pd1 64(3)
C8 Fe1 C1 Pd1 -78.6(11)
C5 Fe1 C1 Pd1 104.5(6)
C6 Fe1 C1 Pd1 0.0(7)
C10 Fe1 C1 Pd1 37.5(8)
C4 Fe1 C1 Pd1 143.0(6)
C3 Fe1 C1 Pd1 -174.6(6)
C7 Fe1 C1 Pd1 -43.3(8)
C2 Fe1 C1 Pd1 -135.7(8)
C5 C1 C2 C3 1.8(10)
Pd1 C1 C2 C3 174.0(8)
Fe1 C1 C2 C3 58.8(7)
C5 C1 C2 Fe1 -56.9(5)
Pd1 C1 C2 Fe1 115.2(8)
C9 Fe1 C2 C1 173.6(10)
C8 Fe1 C2 C1 -150.0(8)
C5 Fe1 C2 C1 38.2(5)
C6 Fe1 C2 C1 -64.1(8)
C10 Fe1 C2 C1 -33(4)
C4 Fe1 C2 C1 81.9(6)
C3 Fe1 C2 C1 118.5(8)
C7 Fe1 C2 C1 -104.6(7)
C9 Fe1 C2 C3 55.2(12)
C8 Fe1 C2 C3 91.6(9)
C5 Fe1 C2 C3 -80.3(7)
C6 Fe1 C2 C3 177.4(9)
C10 Fe1 C2 C3 -152(3)
C4 Fe1 C2 C3 -36.6(7)
C7 Fe1 C2 C3 136.9(8)
C1 Fe1 C2 C3 -118.5(8)
C1 C2 C3 C4 0.3(12)
Fe1 C2 C3 C4 60.2(7)
C1 C2 C3 Fe1 -59.9(6)
C9 Fe1 C3 C4 88.9(8)
C8 Fe1 C3 C4 132.3(8)
C5 Fe1 C3 C4 -36.9(5)
C6 Fe1 C3 C4 -137(5)
C10 Fe1 C3 C4 52.9(12)
C7 Fe1 C3 C4 174.7(8)
C2 Fe1 C3 C4 -119.2(9)
C1 Fe1 C3 C4 -82.0(6)
C9 Fe1 C3 C2 -151.8(7)
C8 Fe1 C3 C2 -108.5(8)
C5 Fe1 C3 C2 82.4(6)
C6 Fe1 C3 C2 -18(6)
C10 Fe1 C3 C2 172.1(9)
C4 Fe1 C3 C2 119.2(9)
C7 Fe1 C3 C2 -66.0(9)
C1 Fe1 C3 C2 37.3(5)
C2 C3 C4 C5 -2.4(12)
Fe1 C3 C4 C5 57.7(7)
C2 C3 C4 Fe1 -60.1(7)
C9 Fe1 C4 C3 -108.4(8)
C8 Fe1 C4 C3 -70.0(9)
C5 Fe1 C4 C3 121.1(8)
C6 Fe1 C4 C3 172.5(9)
C10 Fe1 C4 C3 -150.7(7)
C7 Fe1 C4 C3 -35(5)
C2 Fe1 C4 C3 38.5(5)
C1 Fe1 C4 C3 81.5(6)
C9 Fe1 C4 C5 130.5(7)
C8 Fe1 C4 C5 168.9(8)
C6 Fe1 C4 C5 51.4(11)
C10 Fe1 C4 C5 88.2(7)
C3 Fe1 C4 C5 -121.1(8)
C7 Fe1 C4 C5 -156(4)
C2 Fe1 C4 C5 -82.5(5)
C1 Fe1 C4 C5 -39.6(5)
C3 C4 C5 C11 -173.6(10)
Fe1 C4 C5 C11 -114.9(10)
C3 C4 C5 C1 3.5(11)
Fe1 C4 C5 C1 62.2(6)
C3 C4 C5 Fe1 -58.7(8)
C2 C1 C5 C4 -3.3(9)
Pd1 C1 C5 C4 -177.6(6)
Fe1 C1 C5 C4 -62.0(6)
C2 C1 C5 C11 174.4(7)
Pd1 C1 C5 C11 0.1(9)
Fe1 C1 C5 C11 115.7(7)
C2 C1 C5 Fe1 58.7(6)
Pd1 C1 C5 Fe1 -115.7(4)
C9 Fe1 C5 C4 -71.0(8)
C8 Fe1 C5 C4 -54(3)
C6 Fe1 C5 C4 -151.0(7)
C10 Fe1 C5 C4 -108.6(7)
C3 Fe1 C5 C4 35.8(6)
C7 Fe1 C5 C4 175.5(9)
C2 Fe1 C5 C4 80.5(6)
C1 Fe1 C5 C4 117.1(7)
C9 Fe1 C5 C11 61.0(10)
C8 Fe1 C5 C11 78(3)
C6 Fe1 C5 C11 -19.0(9)
C10 Fe1 C5 C11 23.3(9)
C4 Fe1 C5 C11 132.0(9)
C3 Fe1 C5 C11 167.8(8)
C7 Fe1 C5 C11 -52.6(11)
C2 Fe1 C5 C11 -147.5(8)
C1 Fe1 C5 C11 -111.0(9)
C9 Fe1 C5 C1 171.9(7)
C8 Fe1 C5 C1 -171(3)
C6 Fe1 C5 C1 92.0(7)
C10 Fe1 C5 C1 134.3(6)
C4 Fe1 C5 C1 -117.1(7)
C3 Fe1 C5 C1 -81.3(5)
C7 Fe1 C5 C1 58.4(10)
C2 Fe1 C5 C1 -36.5(4)
C9 Fe1 C6 C10 -35.4(10)
C8 Fe1 C6 C10 -78.3(11)
C5 Fe1 C6 C10 91.0(10)
C4 Fe1 C6 C10 57.5(14)
C3 Fe1 C6 C10 -172(5)
C7 Fe1 C6 C10 -117.9(13)
C2 Fe1 C6 C10 172.6(8)
C1 Fe1 C6 C10 135.3(9)
C9 Fe1 C6 C7 82.5(9)
C8 Fe1 C6 C7 39.6(9)
C5 Fe1 C6 C7 -151.1(8)
C10 Fe1 C6 C7 117.9(13)
C4 Fe1 C6 C7 175.4(8)
C3 Fe1 C6 C7 -54(5)
C2 Fe1 C6 C7 -69.5(10)
C1 Fe1 C6 C7 -106.8(9)
C10 C6 C7 C8 3.5(15)
Fe1 C6 C7 C8 -57.8(9)
C10 C6 C7 Fe1 61.3(10)
C9 Fe1 C7 C6 -80.4(10)
C8 Fe1 C7 C6 -117.2(12)
C5 Fe1 C7 C6 51.4(12)
C10 Fe1 C7 C6 -37.8(9)
C4 Fe1 C7 C6 -156(4)
C3 Fe1 C7 C6 172.8(8)
C2 Fe1 C7 C6 132.7(8)
C1 Fe1 C7 C6 89.8(9)
C9 Fe1 C7 C8 36.8(9)
C5 Fe1 C7 C8 168.6(9)
C6 Fe1 C7 C8 117.2(12)
C10 Fe1 C7 C8 79.4(9)
C4 Fe1 C7 C8 -39(5)
C3 Fe1 C7 C8 -70.0(10)
C2 Fe1 C7 C8 -110.1(8)
C1 Fe1 C7 C8 -152.9(8)
C6 C7 C8 C9 -0.5(15)
Fe1 C7 C8 C9 -59.0(10)
C6 C7 C8 Fe1 58.5(9)
C5 Fe1 C8 C9 -21(4)
C6 Fe1 C8 C9 80.7(11)
C10 Fe1 C8 C9 37.5(10)
C4 Fe1 C8 C9 -66.3(13)
C3 Fe1 C8 C9 -106.1(11)
C7 Fe1 C8 C9 119.1(14)
C2 Fe1 C8 C9 -151.4(9)
C1 Fe1 C8 C9 171.1(9)
C9 Fe1 C8 C7 -119.1(14)
C5 Fe1 C8 C7 -140(3)
C6 Fe1 C8 C7 -38.5(8)
C10 Fe1 C8 C7 -81.6(9)
C4 Fe1 C8 C7 174.5(8)
C3 Fe1 C8 C7 134.8(8)
C2 Fe1 C8 C7 89.4(9)
C1 Fe1 C8 C7 51.9(14)
C7 C8 C9 C10 -2.8(16)
Fe1 C8 C9 C10 -63.1(10)
C7 C8 C9 Fe1 60.3(9)
C5 Fe1 C9 C8 175.3(9)
C6 Fe1 C9 C8 -82.7(11)
C10 Fe1 C9 C8 -118.4(15)
C4 Fe1 C9 C8 134.6(10)
C3 Fe1 C9 C8 92.4(12)
C7 Fe1 C9 C8 -38.8(11)
C2 Fe1 C9 C8 55.0(16)
C1 Fe1 C9 C8 -150(3)
C8 Fe1 C9 C10 118.4(15)
C5 Fe1 C9 C10 -66.2(12)
C6 Fe1 C9 C10 35.8(10)
C4 Fe1 C9 C10 -106.9(10)
C3 Fe1 C9 C10 -149.1(9)
C7 Fe1 C9 C10 79.7(11)
C2 Fe1 C9 C10 173.5(9)
C1 Fe1 C9 C10 -32(4)
C8 C9 C10 C6 5.1(17)
Fe1 C9 C10 C6 -57.2(10)
C8 C9 C10 Fe1 62.3(10)
C7 C6 C10 C9 -5.4(16)
Fe1 C6 C10 C9 56.2(10)
C7 C6 C10 Fe1 -61.6(10)
C8 Fe1 C10 C9 -37.8(10)
C5 Fe1 C10 C9 133.2(9)
C6 Fe1 C10 C9 -122.2(15)
C4 Fe1 C10 C9 90.1(10)
C3 Fe1 C10 C9 56.1(15)
C7 Fe1 C10 C9 -83.6(11)
C2 Fe1 C10 C9 -159(3)
C1 Fe1 C10 C9 173.2(8)
C9 Fe1 C10 C6 122.2(15)
C8 Fe1 C10 C6 84.4(11)
C5 Fe1 C10 C6 -104.6(10)
C4 Fe1 C10 C6 -147.6(9)
C3 Fe1 C10 C6 178.3(10)
C7 Fe1 C10 C6 38.6(9)
C2 Fe1 C10 C6 -36(4)
C1 Fe1 C10 C6 -64.6(12)
C14 N5 C11 C12 0.8(11)
Pd1 N5 C11 C12 -175.8(6)
C14 N5 C11 C5 -178.6(7)
Pd1 N5 C11 C5 4.8(8)
C4 C5 C11 N5 173.5(9)
C1 C5 C11 N5 -3.4(10)
Fe1 C5 C11 N5 80.0(8)
C4 C5 C11 C12 -5.8(16)
C1 C5 C11 C12 177.3(8)
Fe1 C5 C11 C12 -99.3(9)
C13 N6 C12 C11 -1.2(13)
N5 C11 C12 N6 0.1(13)
C5 C11 C12 N6 179.4(9)
C12 N6 C13 C14 1.6(14)
C11 N5 C14 C13 -0.5(12)
Pd1 N5 C14 C13 175.5(6)
N6 C13 C14 N5 -0.8(15)
C17 N7 C15 N8 0.3(8)
C30 N7 C15 N8 176.9(7)
C17 N7 C15 Pd1 179.2(6)
C30 N7 C15 Pd1 -4.1(12)
C16 N8 C15 N7 0.4(8)
C18 N8 C15 N7 -176.1(6)
C16 N8 C15 Pd1 -178.8(5)
C18 N8 C15 Pd1 4.7(9)
C1 Pd1 C15 N7 -79.8(7)
N5 Pd1 C15 N7 -134.2(12)
Cl1 Pd1 C15 N7 97.8(7)
C1 Pd1 C15 N8 99.0(5)
N5 Pd1 C15 N8 44.6(15)
Cl1 Pd1 C15 N8 -83.4(5)
C15 N8 C16 C17 -0.9(9)
C18 N8 C16 C17 175.9(7)
N8 C16 C17 N7 1.0(9)
C15 N7 C17 C16 -0.8(10)
C30 N7 C17 C16 -177.8(7)
C15 N8 C18 C19 -89.7(9)
C16 N8 C18 C19 94.1(9)
C15 N8 C18 C23 93.9(8)
C16 N8 C18 C23 -82.3(9)
C23 C18 C19 C20 -0.9(12)
N8 C18 C19 C20 -176.9(7)
C23 C18 C19 C27 171.7(8)
N8 C18 C19 C27 -4.3(11)
C18 C19 C20 C21 -3.2(13)
C27 C19 C20 C21 -175.8(9)
C19 C20 C21 C22 4.1(15)
C20 C21 C22 C23 -0.7(15)
C21 C22 C23 C18 -3.1(13)
C21 C22 C23 C24 176.2(9)
C19 C18 C23 C22 3.9(12)
N8 C18 C23 C22 180.0(7)
C19 C18 C23 C24 -175.4(8)
N8 C18 C23 C24 0.7(11)
C22 C23 C24 C25 -86.9(11)
C18 C23 C24 C25 92.3(10)
C22 C23 C24 C26 34.8(11)
C18 C23 C24 C26 -145.9(8)
C18 C19 C27 C28 -98.3(10)
C20 C19 C27 C28 73.9(11)
C18 C19 C27 C29 138.1(8)
C20 C19 C27 C29 -49.7(11)
C15 N7 C30 C35 118.4(9)
C17 N7 C30 C35 -65.1(10)
C15 N7 C30 C31 -72.9(10)
C17 N7 C30 C31 103.5(9)
C35 C30 C31 C32 -8.2(14)
N7 C30 C31 C32 -176.2(8)
C35 C30 C31 C39 167.2(9)
N7 C30 C31 C39 -0.8(13)
C30 C31 C32 C33 4.8(18)
C39 C31 C32 C33 -170.6(12)
C31 C32 C33 C34 -1(2)
C32 C33 C34 C35 -0.4(19)
C31 C30 C35 C34 7.4(14)
N7 C30 C35 C34 175.4(8)
C31 C30 C35 C36 -172.8(9)
N7 C30 C35 C36 -4.8(13)
C33 C34 C35 C30 -2.8(15)
C33 C34 C35 C36 177.3(10)
C30 C35 C36 C38 104.7(10)
C34 C35 C36 C38 -75.4(11)
C30 C35 C36 C37 -132.5(10)
C34 C35 C36 C37 47.3(13)
C30 C31 C39 C41 -84.8(13)
C32 C31 C39 C41 90.2(13)
C30 C31 C39 C40 151.8(10)
C32 C31 C39 C40 -33.3(15)
C48 Fe2 C42 C43 -28(2)
C46 Fe2 C42 C43 118.3(13)
C49 Fe2 C42 C43 161.5(10)
C45 Fe2 C42 C43 78.3(9)
C44 Fe2 C42 C43 37.1(9)
C47 Fe2 C42 C43 -74.3(10)
C50 Fe2 C42 C43 -159.3(8)
C51 Fe2 C42 C43 -116.3(9)
C48 Fe2 C42 C46 -146.6(19)
C49 Fe2 C42 C46 43.2(15)
C45 Fe2 C42 C46 -40.1(9)
C44 Fe2 C42 C46 -81.2(10)
C43 Fe2 C42 C46 -118.3(13)
C47 Fe2 C42 C46 167.4(8)
C50 Fe2 C42 C46 82.4(9)
C51 Fe2 C42 C46 125.4(8)
C46 C42 C43 C44 0.5(16)
Fe2 C42 C43 C44 -60.7(11)
C46 C42 C43 Fe2 61.2(9)
C48 Fe2 C43 C42 170.7(9)
C46 Fe2 C43 C42 -37.9(9)
C49 Fe2 C43 C42 -146.9(18)
C45 Fe2 C43 C42 -84.5(10)
C44 Fe2 C43 C42 -118.9(15)
C47 Fe2 C43 C42 126.6(9)
C50 Fe2 C43 C42 43.5(16)
C51 Fe2 C43 C42 83.2(10)
C48 Fe2 C43 C44 -70.5(12)
C42 Fe2 C43 C44 118.9(15)
C46 Fe2 C43 C44 81.0(11)
C49 Fe2 C43 C44 -28(3)
C45 Fe2 C43 C44 34.4(10)
C47 Fe2 C43 C44 -114.5(10)
C50 Fe2 C43 C44 162.4(10)
C51 Fe2 C43 C44 -157.9(9)
C42 C43 C44 C45 1.1(18)
Fe2 C43 C44 C45 -59.2(11)
C42 C43 C44 Fe2 60.3(10)
C48 Fe2 C44 C45 -109.2(10)
C42 Fe2 C44 C45 85.8(12)
C46 Fe2 C44 C45 42.4(10)
C49 Fe2 C44 C45 -66.3(12)
C43 Fe2 C44 C45 122.6(16)
C47 Fe2 C44 C45 -152.4(9)
C50 Fe2 C44 C45 -27(2)
C51 Fe2 C44 C45 171.8(11)
C48 Fe2 C44 C43 128.3(10)
C42 Fe2 C44 C43 -36.7(11)
C46 Fe2 C44 C43 -80.2(11)
C49 Fe2 C44 C43 171.1(9)
C45 Fe2 C44 C43 -122.6(16)
C47 Fe2 C44 C43 85.1(11)
C50 Fe2 C44 C43 -149.5(16)
C51 Fe2 C44 C43 49.2(18)
C43 C44 C45 C46 -2.0(17)
Fe2 C44 C45 C46 -61.1(8)
C43 C44 C45 Fe2 59.0(11)
C48 Fe2 C45 C44 86.5(11)
C42 Fe2 C45 C44 -76.8(11)
C46 Fe2 C45 C44 -114.1(13)
C49 Fe2 C45 C44 130.9(10)
C43 Fe2 C45 C44 -35.2(10)
C47 Fe2 C45 C44 55.1(16)
C50 Fe2 C45 C44 171.2(8)
C51 Fe2 C45 C44 -165.2(18)
C48 Fe2 C45 C46 -159.4(8)
C42 Fe2 C45 C46 37.4(8)
C49 Fe2 C45 C46 -115.0(8)
C44 Fe2 C45 C46 114.1(13)
C43 Fe2 C45 C46 78.9(9)
C47 Fe2 C45 C46 169.3(10)
C50 Fe2 C45 C46 -74.6(10)
C51 Fe2 C45 C46 -51(3)
C43 C42 C46 C45 -1.7(15)
Fe2 C42 C46 C45 60.3(9)
C43 C42 C46 Fe2 -62.0(10)
C44 C45 C46 C42 2.2(15)
Fe2 C45 C46 C42 -60.9(9)
C44 C45 C46 Fe2 63.1(10)
C48 Fe2 C46 C42 161.0(11)
C49 Fe2 C46 C42 -159.5(8)
C45 Fe2 C46 C42 117.3(12)
C44 Fe2 C46 C42 79.5(9)
C43 Fe2 C46 C42 36.8(8)
C47 Fe2 C46 C42 -42(2)
C50 Fe2 C46 C42 -115.6(9)
C51 Fe2 C46 C42 -76.2(10)
C48 Fe2 C46 C45 43.7(15)
C42 Fe2 C46 C45 -117.3(12)
C49 Fe2 C46 C45 83.2(9)
C44 Fe2 C46 C45 -37.8(8)
C43 Fe2 C46 C45 -80.5(9)
C47 Fe2 C46 C45 -159.4(17)
C50 Fe2 C46 C45 127.1(8)
C51 Fe2 C46 C45 166.5(7)
C48 Fe2 C47 C51 121.0(9)
C42 Fe2 C47 C51 -76.2(8)
C46 Fe2 C47 C51 -43(2)
C49 Fe2 C47 C51 80.4(6)
C45 Fe2 C47 C51 166.3(10)
C44 Fe2 C47 C51 -157.6(7)
C43 Fe2 C47 C51 -115.8(7)
C50 Fe2 C47 C51 35.8(5)
C42 Fe2 C47 C48 162.8(8)
C46 Fe2 C47 C48 -164.2(18)
C49 Fe2 C47 C48 -40.7(6)
C45 Fe2 C47 C48 45.3(13)
C44 Fe2 C47 C48 81.4(8)
C43 Fe2 C47 C48 123.2(8)
C50 Fe2 C47 C48 -85.2(6)
C51 Fe2 C47 C48 -121.0(9)
C51 C47 C48 C49 2.4(12)
Fe2 C47 C48 C49 61.3(7)
C51 C47 C48 Fe2 -58.9(7)
C42 Fe2 C48 C47 -58(2)
C46 Fe2 C48 C47 171.3(10)
C49 Fe2 C48 C47 115.4(8)
C45 Fe2 C48 C47 -157.7(7)
C44 Fe2 C48 C47 -117.9(8)
C43 Fe2 C48 C47 -79.7(8)
C50 Fe2 C48 C47 78.3(6)
C51 Fe2 C48 C47 36.1(5)
C42 Fe2 C48 C49 -173.5(18)
C46 Fe2 C48 C49 55.9(13)
C45 Fe2 C48 C49 86.9(7)
C44 Fe2 C48 C49 126.7(7)
C43 Fe2 C48 C49 164.8(7)
C47 Fe2 C48 C49 -115.4(8)
C50 Fe2 C48 C49 -37.1(5)
C51 Fe2 C48 C49 -79.3(6)
C47 C48 C49 C52 -174.0(10)
Fe2 C48 C49 C52 -111.5(10)
C47 C48 C49 C50 -2.7(11)
Fe2 C48 C49 C50 59.8(7)
C47 C48 C49 Fe2 -62.5(7)
C48 Fe2 C49 C52 125.8(9)
C42 Fe2 C49 C52 -58.2(13)
C46 Fe2 C49 C52 -28.5(9)
C45 Fe2 C49 C52 15.5(9)
C44 Fe2 C49 C52 51.2(10)
C43 Fe2 C49 C52 73(2)
C47 Fe2 C49 C52 165.5(8)
C50 Fe2 C49 C52 -114.0(9)
C51 Fe2 C49 C52 -151.3(8)
C48 Fe2 C49 C50 -120.2(8)
C42 Fe2 C49 C50 55.9(12)
C46 Fe2 C49 C50 85.5(7)
C45 Fe2 C49 C50 129.5(6)
C44 Fe2 C49 C50 165.2(7)
C43 Fe2 C49 C50 -173.0(19)
C47 Fe2 C49 C50 -80.5(5)
C51 Fe2 C49 C50 -37.3(5)
C42 Fe2 C49 C48 176.1(11)
C46 Fe2 C49 C48 -154.3(8)
C45 Fe2 C49 C48 -110.2(8)
C44 Fe2 C49 C48 -74.5(9)
C43 Fe2 C49 C48 -53(2)
C47 Fe2 C49 C48 39.7(6)
C50 Fe2 C49 C48 120.2(8)
C51 Fe2 C49 C48 82.9(6)
C52 C49 C50 C51 174.4(8)
C48 C49 C50 C51 2.0(11)
Fe2 C49 C50 C51 60.3(6)
C52 C49 C50 Pd2 -4.5(10)
C48 C49 C50 Pd2 -176.9(7)
Fe2 C49 C50 Pd2 -118.6(5)
C52 C49 C50 Fe2 114.1(8)
C48 C49 C50 Fe2 -58.3(7)
C56 Pd2 C50 C51 15.4(10)
N1 Pd2 C50 C51 -174.4(10)
Cl2 Pd2 C50 C51 -148.3(10)
C56 Pd2 C50 C49 -166.3(6)
N1 Pd2 C50 C49 3.8(6)
Cl2 Pd2 C50 C49 30.0(19)
C56 Pd2 C50 Fe2 116.1(5)
N1 Pd2 C50 Fe2 -73.8(4)
Cl2 Pd2 C50 Fe2 -47.6(18)
C48 Fe2 C50 C51 -80.3(6)
C42 Fe2 C50 C51 87.2(8)
C46 Fe2 C50 C51 128.6(7)
C49 Fe2 C50 C51 -118.2(7)
C45 Fe2 C50 C51 171.5(7)
C44 Fe2 C50 C51 -167.9(18)
C43 Fe2 C50 C51 57.7(13)
C47 Fe2 C50 C51 -36.2(6)
C48 Fe2 C50 C49 37.9(6)
C42 Fe2 C50 C49 -154.6(7)
C46 Fe2 C50 C49 -113.2(7)
C45 Fe2 C50 C49 -70.2(8)
C44 Fe2 C50 C49 -50(2)
C43 Fe2 C50 C49 175.9(11)
C47 Fe2 C50 C49 82.0(6)
C51 Fe2 C50 C49 118.2(7)
C48 Fe2 C50 Pd2 141.0(6)
C42 Fe2 C50 Pd2 -51.5(8)
C46 Fe2 C50 Pd2 -10.1(7)
C49 Fe2 C50 Pd2 103.1(7)
C45 Fe2 C50 Pd2 32.9(8)
C44 Fe2 C50 Pd2 53(2)
C43 Fe2 C50 Pd2 -81.0(12)
C47 Fe2 C50 Pd2 -174.9(6)
C51 Fe2 C50 Pd2 -138.7(8)
C49 C50 C51 C47 -0.5(10)
Pd2 C50 C51 C47 177.9(8)
Fe2 C50 C51 C47 58.0(7)
C49 C50 C51 Fe2 -58.4(6)
Pd2 C50 C51 Fe2 119.9(9)
C48 C47 C51 C50 -1.3(12)
Fe2 C47 C51 C50 -58.3(7)
C48 C47 C51 Fe2 57.0(7)
C48 Fe2 C51 C50 84.3(6)
C42 Fe2 C51 C50 -112.5(8)
C46 Fe2 C51 C50 -71.3(8)
C49 Fe2 C51 C50 38.9(5)
C45 Fe2 C51 C50 -30(2)
C44 Fe2 C51 C50 172.4(11)
C43 Fe2 C51 C50 -153.6(7)
C47 Fe2 C51 C50 121.5(8)
C48 Fe2 C51 C47 -37.1(6)
C42 Fe2 C51 C47 126.0(8)
C46 Fe2 C51 C47 167.2(8)
C49 Fe2 C51 C47 -82.6(6)
C45 Fe2 C51 C47 -151(2)
C44 Fe2 C51 C47 50.9(14)
C43 Fe2 C51 C47 84.9(8)
C50 Fe2 C51 C47 -121.5(8)
C55 N1 C52 C53 -4.5(12)
Pd2 N1 C52 C53 -179.9(7)
C55 N1 C52 C49 177.0(8)
Pd2 N1 C52 C49 1.6(9)
C50 C49 C52 N1 1.8(11)
C48 C49 C52 N1 172.3(10)
Fe2 C49 C52 N1 85.8(8)
C50 C49 C52 C53 -176.6(9)
C48 C49 C52 C53 -6.2(17)
Fe2 C49 C52 C53 -92.6(10)
C54 N2 C53 C52 -0.1(16)
N1 C52 C53 N2 2.6(14)
C49 C52 C53 N2 -179.0(9)
C53 N2 C54 C55 -0.5(17)
C52 N1 C55 C54 3.9(13)
Pd2 N1 C55 C54 178.6(8)
N2 C54 C55 N1 -1.5(17)
C57 N3 C56 N4 1.1(8)
C59 N3 C56 N4 -172.6(7)
C57 N3 C56 Pd2 -178.5(5)
C59 N3 C56 Pd2 7.8(10)
C58 N4 C56 N3 -1.0(8)
C72 N4 C56 N3 177.4(7)
C58 N4 C56 Pd2 178.5(6)
C72 N4 C56 Pd2 -3.0(12)
C50 Pd2 C56 N3 100.6(6)
N1 Pd2 C56 N3 49.9(15)
Cl2 Pd2 C56 N3 -82.3(5)
C50 Pd2 C56 N4 -78.9(7)
N1 Pd2 C56 N4 -129.6(12)
Cl2 Pd2 C56 N4 98.3(7)
C56 N3 C57 C58 -0.8(9)
C59 N3 C57 C58 173.2(7)
N3 C57 C58 N4 0.1(10)
C56 N4 C58 C57 0.6(9)
C72 N4 C58 C57 -178.0(8)
C56 N3 C59 C64 95.2(9)
C57 N3 C59 C64 -77.9(9)
C56 N3 C59 C60 -93.3(9)
C57 N3 C59 C60 93.7(8)
C64 C59 C60 C61 -3.8(11)
N3 C59 C60 C61 -175.0(7)
C64 C59 C60 C68 174.7(8)
N3 C59 C60 C68 3.5(11)
C59 C60 C61 C62 2.7(12)
C68 C60 C61 C62 -175.9(9)
C60 C61 C62 C63 -1.9(15)
C61 C62 C63 C64 1.9(15)
N3 C59 C64 C63 174.9(7)
C60 C59 C64 C63 3.9(12)
N3 C59 C64 C65 -5.6(11)
C60 C59 C64 C65 -176.6(7)
C62 C63 C64 C59 -2.9(13)
C62 C63 C64 C65 177.6(9)
C59 C64 C65 C66 91.7(10)
C63 C64 C65 C66 -88.9(10)
C59 C64 C65 C67 -141.1(8)
C63 C64 C65 C67 38.4(11)
C61 C60 C68 C69 -47.4(11)
C59 C60 C68 C69 134.2(8)
C61 C60 C68 C70 75.9(10)
C59 C60 C68 C70 -102.6(10)
C76 C71 C72 C73 0.9(13)
C77 C71 C72 C73 -172.9(9)
C76 C71 C72 N4 174.5(8)
C77 C71 C72 N4 0.7(12)
C56 N4 C72 C73 -69.2(11)
C58 N4 C72 C73 109.1(9)
C56 N4 C72 C71 116.8(8)
C58 N4 C72 C71 -64.9(10)
C71 C72 C73 C74 -2.8(14)
N4 C72 C73 C74 -176.5(8)
C71 C72 C73 C80 167.0(9)
N4 C72 C73 C80 -6.7(13)
C72 C73 C74 C75 0.8(16)
C80 C73 C74 C75 -169.1(11)
C73 C74 C75 C76 3.3(19)
C74 C75 C76 C71 -5.5(19)
C72 C71 C76 C75 3.4(16)
C77 C71 C76 C75 177.4(11)
C76 C71 C77 C79 -70.3(12)
C72 C71 C77 C79 103.2(10)
C76 C71 C77 C78 52.9(12)
C72 C71 C77 C78 -133.6(9)
C72 C73 C80 C82 154.3(10)
C74 C73 C80 C82 -36.2(15)
C72 C73 C80 C81 -82.0(13)
C74 C73 C80 C81 87.5(13)
